data_7102778
loop_
_publ_author_name
'Lan, Ya-Qian'
'Li, Shun-Li'
'Su, Zhong-Min'
'Shao, Kui-Zhan'
'Ma, Jian-Fang'
'Wang, Xin-Long'
'Wang, En-Bo'

_publ_section_title
;
 Spontaneous resolution of a 3D chiral polyoxometalate-based polythreaded
 framework consisting of an achiral ligand
;
_journal_coden_ASTM CHCOFS
_journal_issue 1
_journal_name_full
;
 Chemical Communications (Cambridge, United Kingdom)
;
_journal_page_first 58
_journal_page_last 60
_journal_paper_doi 10.1039/b714413j
_journal_year 2008
_chemical_formula_sum 'C40 H58 Cu3 N16 O27 V10'
_chemical_formula_weight 1895.04
_space_group_IT_number 23
_symmetry_cell_setting orthorhombic
_symmetry_space_group_name_Hall 'I 2 2'
_symmetry_space_group_name_H-M 'I 2 2 2'
_atom_sites_solution_hydrogens geom
_atom_sites_solution_primary direct
_atom_sites_solution_secondary difmap
_audit_creation_method SHELXL-97
_cell_angle_alpha 90.00
_cell_angle_beta 90.00
_cell_angle_gamma 90.00
_cell_formula_units_Z 8
_cell_length_a 23.0670(14)
_cell_length_b 23.1760(14)
_cell_length_c 24.9480(14)
_cell_measurement_temperature 293(2)
_cell_measurement_theta_max 25.02
_cell_measurement_theta_min 1.2
_cell_volume 13337.2(14)
_computing_cell_refinement 'SMART (Bruker, 1997)'
_computing_data_collection 'SMART (Bruker, 1997)'
_computing_data_reduction SAINT
_computing_molecular_graphics 'SHELXTL-PLUS (Sheldrick, 1990)'
_computing_publication_material SHELXL-97
_computing_structure_refinement 'SHELXL-97 (Sheldrick, 1997)'
_computing_structure_solution 'SHELXS-97(Sheldrick, 1997)'
_diffrn_ambient_temperature 293(2)
_diffrn_measured_fraction_theta_full 0.999
_diffrn_measured_fraction_theta_max 0.999
_diffrn_measurement_device_type 'Bruker APEX CCD area-detector'
_diffrn_measurement_method '\w scans'
_diffrn_radiation_monochromator graphite
_diffrn_radiation_source 'fine-focus sealed tube'
_diffrn_radiation_type MoK\a
_diffrn_radiation_wavelength 0.71069
_diffrn_reflns_av_R_equivalents 0.0841
_diffrn_reflns_av_sigmaI/netI 0.0928
_diffrn_reflns_limit_h_max 27
_diffrn_reflns_limit_h_min -27
_diffrn_reflns_limit_k_max 27
_diffrn_reflns_limit_k_min -24
_diffrn_reflns_limit_l_max 29
_diffrn_reflns_limit_l_min -17
_diffrn_reflns_number 33818
_diffrn_reflns_theta_full 25.00
_diffrn_reflns_theta_max 25.02
_diffrn_reflns_theta_min 1.20
_diffrn_standards_number 0
_exptl_absorpt_coefficient_mu 2.353
_exptl_absorpt_correction_T_max 0.582
_exptl_absorpt_correction_T_min 0.499
_exptl_absorpt_correction_type multi-scan
_exptl_absorpt_process_details 'SADABS(Sheldrick, 1996)'
_exptl_crystal_colour black
_exptl_crystal_density_diffrn 1.888
_exptl_crystal_density_method 'not measured'
_exptl_crystal_description block
_exptl_crystal_F_000 7544
_exptl_crystal_size_max 0.40
_exptl_crystal_size_mid 0.25
_exptl_crystal_size_min 0.23
_refine_diff_density_max 0.577
_refine_diff_density_min -0.525
_refine_diff_density_rms 0.096
_refine_ls_abs_structure_details 'Flack H D (1983), Acta Cryst. A39, 876-881'
_refine_ls_abs_structure_Flack 0.02(2)
_refine_ls_extinction_method none
_refine_ls_goodness_of_fit_ref 1.006
_refine_ls_hydrogen_treatment constr
_refine_ls_matrix_type full
_refine_ls_number_parameters 801
_refine_ls_number_reflns 11790
_refine_ls_number_restraints 0
_refine_ls_restrained_S_all 1.006
_refine_ls_R_factor_all 0.0868
_refine_ls_R_factor_gt 0.0549
_refine_ls_shift/su_max 0.001
_refine_ls_shift/su_mean 0.000
_refine_ls_structure_factor_coef Fsqd
_refine_ls_weighting_details 'calc w=1/[\s^2^(Fo^2^)+(0.0512P)^2^+0.0000P] where P=(Fo^2^+2Fc^2^)/3'
_refine_ls_weighting_scheme calc
_refine_ls_wR_factor_gt 0.1107
_refine_ls_wR_factor_ref 0.1269
_reflns_number_gt 8234
_reflns_number_total 11790
_reflns_threshold_expression >2sigma(I)
_cod_data_source_file b714413j.txt
_cod_data_source_block mm_right
_cod_original_sg_symbol_Hall I22
_cod_original_sg_symbol_H-M I222
_cod_database_code 7102778

loop_
_symmetry_equiv_pos_as_xyz
'x, y, z'
'-x, -y, z'
'x, -y, -z'
'-x, y, -z'
'x+1/2, y+1/2, z+1/2'
'-x+1/2, -y+1/2, z+1/2'
'x+1/2, -y+1/2, -z+1/2'
'-x+1/2, y+1/2, -z+1/2'

loop_
_atom_site_label
_atom_site_type_symbol
_atom_site_fract_x
_atom_site_fract_y
_atom_site_fract_z
_atom_site_U_iso_or_equiv
_atom_site_adp_type
_atom_site_occupancy
_atom_site_symmetry_multiplicity
_atom_site_calc_flag
_atom_site_refinement_flags
_atom_site_disorder_assembly
_atom_site_disorder_group
V1 V 0.75295(5) 0.74557(5) 0.03474(4) 0.0231(3) Uani 1 1 d . . .
V2 V 0.72014(6) 0.60116(6) 0.07794(5) 0.0357(3) Uani 1 1 d . . .
V3 V 0.89381(6) 0.70875(7) 0.08259(5) 0.0348(3) Uani 1 1 d . . .
V4 V 0.78357(7) 0.88293(6) 0.09021(5) 0.0361(3) Uani 1 1 d . . .
V5 V 0.67049(6) 0.85404(6) 0.16792(6) 0.0409(4) Uani 1 1 d . . .
V6 V 0.61018(6) 0.77339(7) 0.08487(6) 0.0372(4) Uani 1 1 d . . .
V7 V 0.62520(6) 0.65439(7) 0.15916(6) 0.0390(4) Uani 1 1 d . . .
V8 V 0.74703(5) 0.72757(5) 0.21120(5) 0.0280(3) Uani 1 1 d . . .
V9 V 0.82829(6) 0.61027(6) 0.15877(6) 0.0371(4) Uani 1 1 d . . .
V10 V 0.86790(6) 0.80938(7) 0.16517(6) 0.0389(4) Uani 1 1 d . . .
Cu1 Cu 0.74863(4) 0.75520(4) -0.12188(3) 0.0264(2) Uani 1 1 d . . .
Cu2 Cu 0.48410(6) 0.56872(6) 0.22735(5) 0.0650(4) Uani 1 1 d . . .
Cu3 Cu 0.93194(6) 0.48057(6) 0.22851(5) 0.0686(4) Uani 1 1 d . . .
C1 C 0.6286(3) 0.7459(4) -0.1649(3) 0.045(2) Uani 1 1 d . . .
H1 H 0.6421 0.7316 -0.1974 0.055 Uiso 1 1 calc R . .
C2 C 0.6260(3) 0.7775(4) -0.0837(3) 0.037(2) Uani 1 1 d . . .
H2 H 0.6373 0.7896 -0.0497 0.045 Uiso 1 1 calc R . .
C3 C 0.5698(4) 0.7754(4) -0.1021(4) 0.052(3) Uani 1 1 d . . .
H3 H 0.5365 0.7853 -0.0832 0.063 Uiso 1 1 calc R . .
C4 C 0.5257(4) 0.7484(6) -0.1912(3) 0.061(3) Uani 1 1 d . . .
H4A H 0.4908 0.7396 -0.1710 0.073 Uiso 1 1 calc R . .
H4B H 0.5338 0.7156 -0.2141 0.073 Uiso 1 1 calc R . .
C5 C 0.5144(5) 0.7999(6) -0.2255(4) 0.083(4) Uani 1 1 d . . .
H5A H 0.5489 0.8077 -0.2467 0.100 Uiso 1 1 calc R . .
H5B H 0.5078 0.8330 -0.2026 0.100 Uiso 1 1 calc R . .
C6 C 0.4625(5) 0.7934(6) -0.2637(5) 0.089(4) Uiso 1 1 d . . .
H6A H 0.4277 0.7875 -0.2426 0.106 Uiso 1 1 calc R . .
H6B H 0.4576 0.8291 -0.2835 0.106 Uiso 1 1 calc R . .
C7 C 0.4681(5) 0.7472(5) -0.3008(4) 0.072(3) Uiso 1 1 d . . .
H7A H 0.4652 0.7108 -0.2817 0.086 Uiso 1 1 calc R . .
H7B H 0.5060 0.7489 -0.3175 0.086 Uiso 1 1 calc R . .
C8 C 0.3648(4) 0.7408(5) -0.3327(4) 0.059(3) Uiso 1 1 d . . .
H8 H 0.3495 0.7310 -0.2995 0.071 Uiso 1 1 calc R . .
C9 C 0.3730(4) 0.7598(4) -0.4162(3) 0.042(2) Uiso 1 1 d . . .
H9 H 0.3633 0.7646 -0.4521 0.051 Uiso 1 1 calc R . .
C10 C 0.4274(4) 0.7635(4) -0.3959(3) 0.047(2) Uiso 1 1 d . . .
H10 H 0.4610 0.7734 -0.4143 0.057 Uiso 1 1 calc R . .
C11 C 0.7533(5) 0.6387(4) -0.1734(3) 0.059(3) Uani 1 1 d . . .
H11 H 0.7643 0.6540 -0.2063 0.071 Uiso 1 1 calc R . .
C12 C 0.7316(4) 0.6303(4) -0.0912(3) 0.040(2) Uani 1 1 d . . .
H12 H 0.7251 0.6390 -0.0553 0.048 Uiso 1 1 calc R . .
C13 C 0.7294(4) 0.5767(4) -0.1123(3) 0.046(2) Uani 1 1 d . . .
H13 H 0.7197 0.5428 -0.0945 0.055 Uiso 1 1 calc R . .
C14 C 0.7463(6) 0.5365(4) -0.2046(4) 0.078(4) Uani 1 1 d . . .
H14A H 0.7386 0.4998 -0.1873 0.094 Uiso 1 1 calc R . .
H14B H 0.7851 0.5348 -0.2197 0.094 Uiso 1 1 calc R . .
C15 C 0.7040(5) 0.5451(5) -0.2487(4) 0.070(3) Uani 1 1 d . . .
H15A H 0.7147 0.5789 -0.2694 0.084 Uiso 1 1 calc R . .
H15B H 0.6657 0.5516 -0.2337 0.084 Uiso 1 1 calc R . .
C16 C 0.7023(5) 0.4926(5) -0.2854(4) 0.076(3) Uiso 1 1 d . . .
H16A H 0.6903 0.4595 -0.2643 0.091 Uiso 1 1 calc R . .
H16B H 0.6728 0.4990 -0.3124 0.091 Uiso 1 1 calc R . .
C17 C 0.7564(6) 0.4782(4) -0.3124(3) 0.066(3) Uani 1 1 d . . .
H17A H 0.7850 0.4680 -0.2856 0.079 Uiso 1 1 calc R . .
H17B H 0.7704 0.5124 -0.3309 0.079 Uiso 1 1 calc R . .
C18 C 0.7600(4) 0.3749(4) -0.3390(4) 0.050(2) Uiso 1 1 d . . .
H18 H 0.7722 0.3619 -0.3056 0.060 Uiso 1 1 calc R . .
C19 C 0.7332(4) 0.4324(5) -0.4038(4) 0.059(3) Uiso 1 1 d . . .
H19 H 0.7237 0.4651 -0.4236 0.070 Uiso 1 1 calc R . .
C20 C 0.7313(3) 0.3771(4) -0.4204(3) 0.040(2) Uiso 1 1 d . . .
H20 H 0.7201 0.3652 -0.4545 0.048 Uiso 1 1 calc R . .
C21 C 0.4522(4) 0.6050(5) 0.1248(4) 0.059(3) Uani 1 1 d . . .
H21 H 0.4681 0.6412 0.1315 0.071 Uiso 1 1 calc R . .
C22 C 0.4240(4) 0.5187(5) 0.1331(5) 0.069(3) Uani 1 1 d . . .
H22 H 0.4176 0.4826 0.1481 0.083 Uiso 1 1 calc R . .
C23 C 0.4078(5) 0.5340(5) 0.0837(5) 0.070(3) Uani 1 1 d . . .
H23 H 0.3878 0.5121 0.0587 0.084 Uiso 1 1 calc R . .
C24 C 0.4238(6) 0.6271(6) 0.0294(4) 0.098(5) Uani 1 1 d . . .
H24A H 0.3866 0.6203 0.0125 0.118 Uiso 1 1 calc R . .
H24B H 0.4247 0.6671 0.0408 0.118 Uiso 1 1 calc R . .
C25 C 0.4703(5) 0.6184(6) -0.0115(5) 0.090(4) Uani 1 1 d . . .
H25A H 0.4675 0.6488 -0.0381 0.108 Uiso 1 1 calc R . .
H25B H 0.4637 0.5819 -0.0296 0.108 Uiso 1 1 calc R . .
C26 C 0.4815(5) 0.5754(4) 0.3423(4) 0.058(3) Uani 1 1 d . . .
H26 H 0.4419 0.5680 0.3436 0.070 Uiso 1 1 calc R . .
C27 C 0.5659(5) 0.5900(7) 0.3131(5) 0.095(5) Uani 1 1 d . . .
H27 H 0.5969 0.5949 0.2898 0.114 Uiso 1 1 calc R . .
C28 C 0.5691(6) 0.5949(9) 0.3670(5) 0.139(8) Uani 1 1 d . . .
H28 H 0.6018 0.6028 0.3875 0.167 Uiso 1 1 calc R . .
C29 C 0.4941(7) 0.5835(7) 0.4414(4) 0.115(6) Uani 1 1 d . . .
H29A H 0.4523 0.5790 0.4426 0.138 Uiso 1 1 calc R . .
H29B H 0.5111 0.5498 0.4582 0.138 Uiso 1 1 calc R . .
C30 C 0.5098(9) 0.6334(6) 0.4713(5) 0.134(7) Uani 1 1 d . . .
H30A H 0.4936 0.6671 0.4537 0.161 Uiso 1 1 calc R . .
H30B H 0.5517 0.6372 0.4706 0.161 Uiso 1 1 calc R . .
C31 C 0.9276(5) 0.4791(5) 0.3426(4) 0.067(3) Uani 1 1 d . . .
H31 H 0.9356 0.4398 0.3443 0.080 Uiso 1 1 calc R . .
C32 C 0.9116(6) 0.5624(6) 0.3125(5) 0.089(4) Uani 1 1 d . . .
H32 H 0.9060 0.5935 0.2894 0.107 Uiso 1 1 calc R . .
C33 C 0.9069(8) 0.5647(6) 0.3664(6) 0.128(6) Uani 1 1 d . . .
H33 H 0.8984 0.5972 0.3868 0.154 Uiso 1 1 calc R . .
C34 C 0.9150(10) 0.4933(7) 0.4422(5) 0.153(9) Uani 1 1 d . . .
H34A H 0.9158 0.4514 0.4432 0.183 Uiso 1 1 calc R . .
H34B H 0.9500 0.5069 0.4597 0.183 Uiso 1 1 calc R . .
C35 C 0.8692(7) 0.5113(15) 0.4712(6) 0.265(19) Uani 1 1 d . . .
H35A H 0.8338 0.4987 0.4535 0.318 Uiso 1 1 calc R . .
H35B H 0.8690 0.5531 0.4719 0.318 Uiso 1 1 calc R . .
C36 C 0.8935(5) 0.4515(4) 0.1248(4) 0.059(3) Uani 1 1 d . . .
H36 H 0.8570 0.4666 0.1321 0.071 Uiso 1 1 calc R . .
C37 C 0.9831(5) 0.4229(5) 0.1325(5) 0.077(4) Uani 1 1 d . . .
H37 H 1.0197 0.4158 0.1467 0.092 Uiso 1 1 calc R . .
C38 C 0.9651(6) 0.4084(5) 0.0829(6) 0.077(4) Uani 1 1 d . . .
H38 H 0.9866 0.3891 0.0569 0.092 Uiso 1 1 calc R . .
C39 C 0.8719(6) 0.4247(6) 0.0307(5) 0.097(5) Uani 1 1 d . . .
H39A H 0.8319 0.4278 0.0422 0.116 Uiso 1 1 calc R . .
H39B H 0.8767 0.3872 0.0139 0.116 Uiso 1 1 calc R . .
C40 C 0.8832(6) 0.4703(5) -0.0105(5) 0.086(4) Uani 1 1 d . . .
H40A H 0.9206 0.4628 -0.0270 0.104 Uiso 1 1 calc R . .
H40B H 0.8540 0.4674 -0.0383 0.104 Uiso 1 1 calc R . .
N1 N 0.6629(3) 0.7589(3) -0.1237(2) 0.0340(16) Uani 1 1 d . . .
N2 N 0.5729(3) 0.7557(4) -0.1544(3) 0.049(2) Uani 1 1 d . . .
N3 N 0.4225(3) 0.7495(4) -0.3430(3) 0.057(2) Uiso 1 1 d . . .
N4 N 0.3347(3) 0.7482(3) -0.3763(3) 0.0347(16) Uiso 1 1 d . . .
N5 N 0.7447(3) 0.6697(3) -0.1297(2) 0.0344(16) Uani 1 1 d . . .
N6 N 0.7442(4) 0.5823(3) -0.1645(3) 0.052(2) Uani 1 1 d . . .
N7 N 0.7521(3) 0.4304(3) -0.3517(3) 0.0497(19) Uiso 1 1 d . . .
N8 N 0.7482(3) 0.3411(3) -0.3800(2) 0.0350(15) Uiso 1 1 d . . .
N9 N 0.4510(3) 0.5635(4) 0.1587(3) 0.057(2) Uani 1 1 d . . .
N10 N 0.4276(4) 0.5895(4) 0.0785(3) 0.064(2) Uani 1 1 d . . .
N11 N 0.5106(4) 0.5767(4) 0.2976(3) 0.060(2) Uani 1 1 d . . .
N12 N 0.5125(4) 0.5854(4) 0.3852(3) 0.076(3) Uani 1 1 d . . .
N13 N 0.9169(5) 0.5119(5) 0.3847(4) 0.085(3) Uani 1 1 d . . .
N14 N 0.9254(4) 0.5094(4) 0.2974(3) 0.065(2) Uani 1 1 d . . .
N15 N 0.9373(4) 0.4507(4) 0.1590(3) 0.058(2) Uani 1 1 d . . .
N16 N 0.9091(4) 0.4272(4) 0.0780(3) 0.063(2) Uani 1 1 d . . .
O1 O 0.7480(2) 0.7448(2) -0.02890(16) 0.0347(12) Uani 1 1 d . . .
O2 O 0.5641(3) 0.7841(3) 0.0370(2) 0.0641(19) Uani 1 1 d . . .
O3 O 0.7966(3) 0.9368(2) 0.0509(2) 0.0543(17) Uani 1 1 d . . .
O4 O 0.6509(3) 0.8906(3) 0.2183(3) 0.073(2) Uani 1 1 d . . .
O5 O 0.9433(2) 0.6964(3) 0.0390(2) 0.0536(18) Uani 1 1 d . . .
O6 O 0.9001(3) 0.8253(3) 0.2203(2) 0.065(2) Uani 1 1 d . . .
O7 O 0.8570(3) 0.5638(3) 0.1984(2) 0.0557(17) Uani 1 1 d . . .
O8 O 0.7532(2) 0.7353(2) 0.27436(18) 0.0389(13) Uani 1 1 d . . .
O9 O 0.5758(3) 0.6257(3) 0.1964(2) 0.0589(19) Uani 1 1 d . . .
O10 O 0.7087(3) 0.5628(3) 0.0257(2) 0.067(2) Uani 1 1 d . . .
O11 O 0.5910(2) 0.7089(3) 0.1190(2) 0.0424(15) Uani 1 1 d . . .
O12 O 0.6081(2) 0.8350(3) 0.1295(2) 0.0446(15) Uani 1 1 d . . .
O13 O 0.7200(3) 0.8968(3) 0.1286(2) 0.0464(15) Uani 1 1 d . . .
O14 O 0.6769(3) 0.7673(3) 0.0594(2) 0.0522(17) Uani 1 1 d . . .
O15 O 0.8451(2) 0.8749(3) 0.1336(2) 0.0454(15) Uani 1 1 d . . .
O16 O 0.7760(3) 0.8234(3) 0.0529(2) 0.0435(15) Uani 1 1 d . . .
O17 O 0.8321(2) 0.7240(2) 0.0493(2) 0.0424(14) Uani 1 1 d . . .
O18 O 0.8099(3) 0.7679(3) 0.1786(3) 0.067(2) Uani 1 1 d . . .
O19 O 0.7332(3) 0.6701(3) 0.0600(2) 0.0565(18) Uani 1 1 d . . .
O20 O 0.7032(3) 0.7939(3) 0.1895(3) 0.066(2) Uani 1 1 d . . .
O21 O 0.6768(2) 0.6833(3) 0.1985(2) 0.0469(15) Uani 1 1 d . . .
O22 O 0.6560(2) 0.5989(2) 0.1175(2) 0.0462(16) Uani 1 1 d . . .
O23 O 0.7814(2) 0.5721(2) 0.1140(2) 0.0418(14) Uani 1 1 d . . .
O24 O 0.7892(3) 0.6573(3) 0.1953(2) 0.0492(16) Uani 1 1 d . . .
O25 O 0.8851(2) 0.6455(3) 0.1229(2) 0.0483(16) Uani 1 1 d . . .
O26 O 0.9162(2) 0.7694(3) 0.1225(2) 0.0460(15) Uani 1 1 d . . .
O1W O 0.8869(6) 0.0000 0.0000 0.140(6) Uani 1 2 d S . .
O2W O 0.5000 0.8830(6) 0.0000 0.140(6) Uani 1 2 d S . .

loop_
_atom_site_aniso_label
_atom_site_aniso_U_11
_atom_site_aniso_U_22
_atom_site_aniso_U_33
_atom_site_aniso_U_23
_atom_site_aniso_U_13
_atom_site_aniso_U_12
V1 0.0233(6) 0.0251(7) 0.0207(6) 0.0008(5) -0.0001(5) -0.0002(6)
V2 0.0466(9) 0.0275(8) 0.0330(8) 0.0023(6) 0.0008(7) -0.0045(7)
V3 0.0226(7) 0.0471(9) 0.0346(8) 0.0018(7) -0.0003(6) 0.0045(7)
V4 0.0489(9) 0.0232(8) 0.0362(8) 0.0012(6) -0.0043(7) -0.0043(7)
V5 0.0444(9) 0.0391(9) 0.0393(9) 0.0002(7) -0.0018(7) 0.0131(7)
V6 0.0244(7) 0.0527(10) 0.0344(8) -0.0019(7) 0.0025(6) 0.0057(7)
V7 0.0314(8) 0.0503(10) 0.0352(9) 0.0009(7) 0.0034(7) -0.0127(7)
V8 0.0284(7) 0.0318(7) 0.0239(7) 0.0028(5) 0.0007(6) -0.0005(7)
V9 0.0430(9) 0.0332(9) 0.0351(8) 0.0026(6) 0.0039(7) 0.0095(7)
V10 0.0356(8) 0.0441(9) 0.0369(9) 0.0045(7) 0.0010(7) -0.0056(7)
Cu1 0.0241(4) 0.0264(5) 0.0287(5) 0.0006(4) -0.0005(4) 0.0004(5)
Cu2 0.0700(9) 0.0755(10) 0.0494(8) 0.0012(7) -0.0061(7) 0.0056(8)
Cu3 0.0743(9) 0.0766(10) 0.0548(8) -0.0074(7) -0.0004(7) -0.0055(8)
C1 0.025(4) 0.084(7) 0.027(4) -0.008(5) 0.016(4) 0.001(5)
C2 0.029(4) 0.059(6) 0.025(4) -0.004(4) -0.004(4) 0.015(4)
C3 0.026(5) 0.087(8) 0.043(6) -0.013(5) 0.013(4) 0.008(5)
C4 0.027(5) 0.114(10) 0.042(6) -0.001(6) 0.000(4) 0.002(6)
C5 0.063(7) 0.110(11) 0.076(8) 0.001(7) -0.047(6) 0.002(7)
C11 0.106(9) 0.038(6) 0.035(5) -0.001(4) 0.006(6) 0.009(6)
C12 0.049(6) 0.033(5) 0.038(5) -0.008(4) 0.007(4) -0.002(4)
C13 0.068(6) 0.024(5) 0.045(5) 0.005(4) 0.002(5) -0.008(4)
C14 0.150(11) 0.025(5) 0.060(7) -0.004(4) -0.012(8) 0.017(7)
C15 0.097(9) 0.065(8) 0.048(7) -0.031(5) 0.015(6) -0.006(7)
C17 0.119(10) 0.028(5) 0.051(6) -0.009(4) -0.013(6) -0.029(6)
C21 0.069(7) 0.052(7) 0.056(7) -0.014(5) -0.025(6) 0.007(6)
C22 0.056(7) 0.052(8) 0.100(10) -0.013(6) -0.010(7) -0.001(6)
C23 0.056(7) 0.067(8) 0.086(9) -0.037(7) -0.010(7) 0.002(6)
C24 0.117(12) 0.122(13) 0.056(8) 0.004(7) -0.020(8) 0.033(10)
C25 0.096(10) 0.117(12) 0.056(8) -0.009(7) -0.019(7) 0.009(9)
C26 0.055(6) 0.063(7) 0.057(7) 0.002(5) 0.002(6) -0.001(6)
C27 0.063(8) 0.173(16) 0.050(8) -0.008(8) 0.006(6) 0.007(9)
C28 0.060(9) 0.30(3) 0.055(9) -0.011(11) 0.000(7) 0.010(12)
C29 0.134(13) 0.163(17) 0.046(8) 0.014(9) 0.040(8) 0.008(12)
C30 0.25(2) 0.072(11) 0.078(11) -0.006(7) 0.058(12) 0.025(12)
C31 0.071(8) 0.073(8) 0.056(7) -0.006(6) -0.002(6) -0.018(6)
C32 0.158(13) 0.062(9) 0.047(8) -0.006(6) -0.011(7) -0.023(9)
C33 0.25(2) 0.066(10) 0.069(10) -0.012(8) -0.017(11) 0.006(12)
C34 0.31(3) 0.108(13) 0.040(8) 0.003(8) -0.009(12) -0.014(16)
C35 0.069(11) 0.64(6) 0.086(14) 0.15(2) 0.007(9) 0.01(2)
C36 0.061(7) 0.056(7) 0.059(7) -0.010(5) 0.018(6) 0.001(6)
C37 0.075(8) 0.050(8) 0.107(11) 0.001(7) 0.038(8) 0.010(6)
C38 0.079(9) 0.049(7) 0.102(11) -0.009(7) 0.047(8) -0.004(6)
C39 0.123(11) 0.108(12) 0.059(8) -0.021(7) -0.002(8) -0.053(10)
C40 0.104(10) 0.092(11) 0.063(8) -0.030(7) -0.001(7) -0.032(8)
N1 0.028(3) 0.042(4) 0.032(4) -0.002(3) -0.017(3) 0.003(3)
N2 0.020(4) 0.092(6) 0.034(4) -0.001(4) -0.002(3) -0.006(4)
N5 0.052(4) 0.029(4) 0.022(3) 0.001(3) -0.001(3) -0.002(4)
N6 0.095(6) 0.031(4) 0.031(4) -0.002(3) -0.007(4) 0.000(5)
N9 0.062(5) 0.060(6) 0.050(5) -0.003(5) -0.009(4) -0.004(5)
N10 0.066(6) 0.075(7) 0.052(6) -0.010(5) -0.014(5) 0.014(5)
N11 0.058(6) 0.071(6) 0.051(5) 0.005(4) 0.009(5) 0.016(5)
N12 0.073(7) 0.118(9) 0.039(5) -0.002(5) 0.001(5) 0.004(6)
N13 0.131(9) 0.075(8) 0.050(6) 0.001(5) -0.020(6) -0.009(7)
N14 0.080(6) 0.056(6) 0.058(6) 0.004(5) -0.017(5) -0.016(5)
N15 0.053(5) 0.072(6) 0.048(5) -0.002(4) 0.005(4) 0.010(5)
N16 0.077(6) 0.057(6) 0.055(6) -0.021(4) 0.019(5) -0.018(5)
O1 0.040(3) 0.043(3) 0.021(3) 0.000(2) -0.005(2) -0.004(3)
O2 0.056(4) 0.094(6) 0.042(4) 0.008(4) -0.005(3) 0.008(4)
O3 0.095(5) 0.023(3) 0.045(4) 0.007(3) 0.001(3) -0.006(3)
O4 0.080(5) 0.081(6) 0.059(5) -0.013(4) -0.004(4) 0.017(4)
O5 0.032(3) 0.083(5) 0.047(4) -0.001(3) 0.013(3) 0.003(3)
O6 0.077(5) 0.076(5) 0.042(4) -0.006(3) -0.019(3) 0.013(4)
O7 0.071(4) 0.052(4) 0.044(4) 0.010(3) -0.005(3) 0.018(4)
O8 0.047(3) 0.046(4) 0.024(3) 0.000(2) -0.006(3) -0.006(3)
O9 0.050(4) 0.087(5) 0.040(4) 0.007(3) 0.012(3) -0.028(4)
O10 0.092(5) 0.072(5) 0.038(4) -0.018(3) -0.004(3) -0.007(5)
O11 0.032(3) 0.053(4) 0.042(4) 0.003(3) 0.001(3) -0.006(3)
O12 0.038(3) 0.055(4) 0.041(4) -0.008(3) 0.000(3) 0.018(3)
O13 0.061(4) 0.037(4) 0.041(3) 0.000(3) -0.002(3) 0.007(3)
O14 0.043(4) 0.044(4) 0.070(4) -0.006(3) 0.027(3) 0.000(3)
O15 0.045(4) 0.042(4) 0.050(4) 0.003(3) -0.012(3) -0.008(3)
O16 0.046(4) 0.041(4) 0.043(3) -0.011(3) -0.008(3) -0.005(3)
O17 0.029(3) 0.037(4) 0.061(4) 0.001(3) -0.013(3) 0.008(3)
O18 0.049(4) 0.058(5) 0.093(6) 0.022(4) 0.027(4) -0.009(3)
O19 0.044(4) 0.043(4) 0.082(5) 0.032(3) 0.007(3) -0.001(3)
O20 0.051(4) 0.050(5) 0.097(5) 0.029(4) -0.022(4) 0.002(4)
O21 0.040(3) 0.051(4) 0.050(4) -0.004(3) -0.011(3) -0.012(3)
O22 0.049(4) 0.043(4) 0.046(4) 0.001(3) 0.009(3) -0.019(3)
O23 0.052(4) 0.036(3) 0.038(3) 0.002(3) 0.000(3) 0.010(3)
O24 0.048(4) 0.042(4) 0.058(4) -0.008(3) 0.017(3) -0.001(3)
O25 0.044(4) 0.046(4) 0.055(4) 0.013(3) 0.008(3) 0.016(3)
O26 0.032(3) 0.064(4) 0.042(3) -0.006(3) 0.003(3) -0.004(3)
O1W 0.077(9) 0.167(16) 0.175(14) 0.081(12) 0.000 0.000
O2W 0.121(12) 0.071(10) 0.228(17) 0.000 -0.041(12) 0.000

loop_
_atom_type_symbol
_atom_type_description
_atom_type_scat_dispersion_real
_atom_type_scat_dispersion_imag
_atom_type_scat_source
C C 0.0033 0.0016 'International Tables Vol C Tables 4.2.6.8 and 6.1.1.4'
H H 0.0000 0.0000 'International Tables Vol C Tables 4.2.6.8 and 6.1.1.4'
N N 0.0061 0.0033 'International Tables Vol C Tables 4.2.6.8 and 6.1.1.4'
O O 0.0106 0.0060 'International Tables Vol C Tables 4.2.6.8 and 6.1.1.4'
V V 0.3005 0.5294 'International Tables Vol C Tables 4.2.6.8 and 6.1.1.4'
Cu Cu 0.3201 1.2651 'International Tables Vol C Tables 4.2.6.8 and 6.1.1.4'

loop_
_geom_angle_atom_site_label_1
_geom_angle_atom_site_label_2
_geom_angle_atom_site_label_3
_geom_angle
_geom_angle_site_symmetry_1
_geom_angle_site_symmetry_3
_geom_angle_publ_flag
O1 V1 O19 107.6(3) . . ?
O1 V1 O14 104.8(3) . . ?
O19 V1 O14 85.2(3) . . ?
O1 V1 O17 104.7(3) . . ?
O19 V1 O17 85.8(3) . . ?
O14 V1 O17 150.5(3) . . ?
O1 V1 O16 105.3(3) . . ?
O19 V1 O16 147.2(3) . . ?
O14 V1 O16 86.1(3) . . ?
O17 V1 O16 86.4(3) . . ?
O10 V2 O19 109.9(4) . . ?
O10 V2 O22 107.4(3) . . ?
O19 V2 O22 108.9(3) . . ?
O10 V2 O23 109.1(3) . . ?
O19 V2 O23 110.3(3) . . ?
O22 V2 O23 111.3(3) . . ?
O5 V3 O17 107.8(3) . . ?
O5 V3 O25 108.3(3) . . ?
O17 V3 O25 110.8(3) . . ?
O5 V3 O26 108.1(3) . . ?
O17 V3 O26 110.6(3) . . ?
O25 V3 O26 111.2(3) . . ?
O3 V4 O16 108.6(3) . . ?
O3 V4 O13 109.9(3) . . ?
O16 V4 O13 111.2(3) . . ?
O3 V4 O15 107.4(3) . . ?
O16 V4 O15 109.5(3) . . ?
O13 V4 O15 110.2(3) . . ?
O4 V5 O20 108.6(4) . . ?
O4 V5 O12 109.2(3) . . ?
O20 V5 O12 109.2(3) . . ?
O4 V5 O13 108.6(4) . . ?
O20 V5 O13 110.3(3) . . ?
O12 V5 O13 110.8(3) . . ?
O4 V5 V6 136.2(3) . . ?
O20 V5 V6 85.1(2) . . ?
O12 V5 V6 30.10(18) . . ?
O13 V5 V6 104.52(19) . . ?
O2 V6 O14 109.7(3) . . ?
O2 V6 O11 108.6(3) . . ?
O14 V6 O11 109.9(3) . . ?
O2 V6 O12 108.4(3) . . ?
O14 V6 O12 109.0(3) . . ?
O11 V6 O12 111.2(3) . . ?
O2 V6 V5 133.8(3) . . ?
O14 V6 V5 83.8(2) . . ?
O11 V6 V5 107.25(19) . . ?
O12 V6 V5 29.62(17) . . ?
O9 V7 O21 109.1(3) . . ?
O9 V7 O11 107.6(3) . . ?
O21 V7 O11 110.9(3) . . ?
O9 V7 O22 108.5(3) . . ?
O21 V7 O22 110.0(3) . . ?
O11 V7 O22 110.8(3) . . ?
O8 V8 O18 107.4(3) . . ?
O8 V8 O20 103.7(3) . . ?
O18 V8 O20 83.6(3) . . ?
O8 V8 O24 104.6(3) . . ?
O18 V8 O24 86.7(3) . . ?
O20 V8 O24 151.7(3) . . ?
O8 V8 O21 107.1(3) . . ?
O18 V8 O21 145.4(3) . . ?
O20 V8 O21 86.4(3) . . ?
O24 V8 O21 86.6(3) . . ?
O7 V9 O24 108.8(3) . . ?
O7 V9 O25 108.2(3) . . ?
O24 V9 O25 111.7(3) . . ?
O7 V9 O23 107.6(3) . . ?
O24 V9 O23 109.6(3) . . ?
O25 V9 O23 111.0(3) . . ?
O6 V10 O18 109.2(4) . . ?
O6 V10 O15 108.6(3) . . ?
O18 V10 O15 109.9(3) . . ?
O6 V10 O26 109.7(3) . . ?
O18 V10 O26 108.4(3) . . ?
O15 V10 O26 111.0(3) . . ?
N1 Cu1 N4 177.4(2) . 7_564 ?
N1 Cu1 N5 89.8(3) . . ?
N4 Cu1 N5 90.2(3) 7_564 . ?
N1 Cu1 N8 89.6(3) . 8_654 ?
N4 Cu1 N8 90.1(3) 7_564 8_654 ?
N5 Cu1 N8 175.7(2) . 8_654 ?
N1 Cu1 O1 91.2(2) . . ?
N4 Cu1 O1 91.5(2) 7_564 . ?
N5 Cu1 O1 89.7(2) . . ?
N8 Cu1 O1 94.6(2) 8_654 . ?
N11 Cu2 N9 174.8(4) . . ?
N14 Cu3 N15 178.9(4) . . ?
N1 C1 N2 112.5(7) . . ?
N1 C1 H1 123.7 . . ?
N2 C1 H1 123.7 . . ?
C3 C2 N1 109.1(7) . . ?
C3 C2 H2 125.5 . . ?
N1 C2 H2 125.5 . . ?
C2 C3 N2 106.2(7) . . ?
C2 C3 H3 126.9 . . ?
N2 C3 H3 126.9 . . ?
N2 C4 C5 113.9(9) . . ?
N2 C4 H4A 108.8 . . ?
C5 C4 H4A 108.8 . . ?
N2 C4 H4B 108.8 . . ?
C5 C4 H4B 108.8 . . ?
H4A C4 H4B 107.7 . . ?
C4 C5 C6 114.4(10) . . ?
C4 C5 H5A 108.7 . . ?
C6 C5 H5A 108.7 . . ?
C4 C5 H5B 108.7 . . ?
C6 C5 H5B 108.7 . . ?
H5A C5 H5B 107.6 . . ?
C7 C6 C5 113.9(11) . . ?
C7 C6 H6A 108.8 . . ?
C5 C6 H6A 108.8 . . ?
C7 C6 H6B 108.8 . . ?
C5 C6 H6B 108.8 . . ?
H6A C6 H6B 107.7 . . ?
C6 C7 N3 111.5(10) . . ?
C6 C7 H7A 109.3 . . ?
N3 C7 H7A 109.3 . . ?
C6 C7 H7B 109.3 . . ?
N3 C7 H7B 109.3 . . ?
H7A C7 H7B 108.0 . . ?
N4 C8 N3 110.1(9) . . ?
N4 C8 H8 124.9 . . ?
N3 C8 H8 124.9 . . ?
C10 C9 N4 110.0(8) . . ?
C10 C9 H9 125.0 . . ?
N4 C9 H9 125.0 . . ?
C9 C10 N3 105.6(8) . . ?
C9 C10 H10 127.2 . . ?
N3 C10 H10 127.2 . . ?
N5 C11 N6 111.7(8) . . ?
N5 C11 H11 124.1 . . ?
N6 C11 H11 124.1 . . ?
C13 C12 N5 110.6(7) . . ?
C13 C12 H12 124.7 . . ?
N5 C12 H12 124.7 . . ?
C12 C13 N6 106.1(7) . . ?
C12 C13 H13 126.9 . . ?
N6 C13 H13 126.9 . . ?
N6 C14 C15 112.9(8) . . ?
N6 C14 H14A 109.0 . . ?
C15 C14 H14A 109.0 . . ?
N6 C14 H14B 109.0 . . ?
C15 C14 H14B 109.0 . . ?
H14A C14 H14B 107.8 . . ?
C14 C15 C16 110.8(9) . . ?
C14 C15 H15A 109.5 . . ?
C16 C15 H15A 109.5 . . ?
C14 C15 H15B 109.5 . . ?
C16 C15 H15B 109.5 . . ?
H15A C15 H15B 108.1 . . ?
C17 C16 C15 116.0(9) . . ?
C17 C16 H16A 108.3 . . ?
C15 C16 H16A 108.3 . . ?
C17 C16 H16B 108.3 . . ?
C15 C16 H16B 108.3 . . ?
H16A C16 H16B 107.4 . . ?
C16 C17 N7 114.8(9) . . ?
C16 C17 H17A 108.6 . . ?
N7 C17 H17A 108.6 . . ?
C16 C17 H17B 108.6 . . ?
N7 C17 H17B 108.6 . . ?
H17A C17 H17B 107.5 . . ?
N8 C18 N7 111.1(8) . . ?
N8 C18 H18 124.4 . . ?
N7 C18 H18 124.4 . . ?
C20 C19 N7 105.6(9) . . ?
C20 C19 H19 127.2 . . ?
N7 C19 H19 127.2 . . ?
C19 C20 N8 110.2(8) . . ?
C19 C20 H20 124.9 . . ?
N8 C20 H20 124.9 . . ?
N9 C21 N10 111.0(10) . . ?
N9 C21 H21 124.5 . . ?
N10 C21 H21 124.5 . . ?
C23 C22 N9 110.9(11) . . ?
C23 C22 H22 124.6 . . ?
N9 C22 H22 124.6 . . ?
C22 C23 N10 104.2(9) . . ?
C22 C23 H23 127.9 . . ?
N10 C23 H23 127.9 . . ?
C25 C24 N10 115.9(11) . . ?
C25 C24 H24A 108.3 . . ?
N10 C24 H24A 108.3 . . ?
C25 C24 H24B 108.3 . . ?
N10 C24 H24B 108.3 . . ?
H24A C24 H24B 107.4 . . ?
C24 C25 C25 113.4(12) . 4_655 ?
C24 C25 H25A 108.9 . . ?
C25 C25 H25A 108.9 4_655 . ?
C24 C25 H25B 108.9 . . ?
C25 C25 H25B 108.9 4_655 . ?
H25A C25 H25B 107.7 . . ?
N11 C26 N12 114.6(10) . . ?
N11 C26 H26 122.7 . . ?
N12 C26 H26 122.7 . . ?
C28 C27 N11 110.6(11) . . ?
C28 C27 H27 124.7 . . ?
N11 C27 H27 124.7 . . ?
C27 C28 N12 104.9(12) . . ?
C27 C28 H28 127.5 . . ?
N12 C28 H28 127.5 . . ?
C30 C29 N12 113.8(12) . . ?
C30 C29 H29A 108.8 . . ?
N12 C29 H29A 108.8 . . ?
C30 C29 H29B 108.8 . . ?
N12 C29 H29B 108.8 . . ?
H29A C29 H29B 107.7 . . ?
C29 C30 C30 115.1(12) . 4_656 ?
C29 C30 H30A 108.5 . . ?
C30 C30 H30A 108.5 4_656 . ?
C29 C30 H30B 108.5 . . ?
C30 C30 H30B 108.5 4_656 . ?
H30A C30 H30B 107.5 . . ?
N13 C31 N14 111.3(11) . . ?
N13 C31 H31 124.4 . . ?
N14 C31 H31 124.4 . . ?
N14 C32 C33 109.8(12) . . ?
N14 C32 H32 125.1 . . ?
C33 C32 H32 125.1 . . ?
N13 C33 C32 107.1(12) . . ?
N13 C33 H33 126.5 . . ?
C32 C33 H33 126.5 . . ?
C35 C34 N13 116.6(17) . . ?
C35 C34 H34A 108.2 . . ?
N13 C34 H34A 108.2 . . ?
C35 C34 H34B 108.2 . . ?
N13 C34 H34B 108.2 . . ?
H34A C34 H34B 107.3 . . ?
C34 C35 C35 113(2) . 3_566 ?
C34 C35 H35A 108.9 . . ?
C35 C35 H35A 108.9 3_566 . ?
C34 C35 H35B 108.9 . . ?
C35 C35 H35B 108.9 3_566 . ?
H35A C35 H35B 107.7 . . ?
N15 C36 N16 110.4(9) . . ?
N15 C36 H36 124.8 . . ?
N16 C36 H36 124.8 . . ?
C38 C37 N15 108.4(11) . . ?
C38 C37 H37 125.8 . . ?
N15 C37 H37 125.8 . . ?
C37 C38 N16 107.0(10) . . ?
C37 C38 H38 126.5 . . ?
N16 C38 H38 126.5 . . ?
N16 C39 C40 115.0(10) . . ?
N16 C39 H39A 108.5 . . ?
C40 C39 H39A 108.5 . . ?
N16 C39 H39B 108.5 . . ?
C40 C39 H39B 108.5 . . ?
H39A C39 H39B 107.5 . . ?
C40 C40 C39 114.6(13) 3_565 . ?
C40 C40 H40A 108.6 3_565 . ?
C39 C40 H40A 108.6 . . ?
C40 C40 H40B 108.6 3_565 . ?
C39 C40 H40B 108.6 . . ?
H40A C40 H40B 107.6 . . ?
C1 N1 C2 105.3(6) . . ?
C1 N1 Cu1 126.9(5) . . ?
C2 N1 Cu1 127.8(5) . . ?
C1 N2 C3 106.9(7) . . ?
C1 N2 C4 126.0(7) . . ?
C3 N2 C4 127.1(7) . . ?
C10 N3 C8 107.1(8) . . ?
C10 N3 C7 129.5(8) . . ?
C8 N3 C7 123.3(8) . . ?
C8 N4 C9 106.9(7) . . ?
C8 N4 Cu1 123.2(6) . 7_464 ?
C9 N4 Cu1 129.8(6) . 7_464 ?
C11 N5 C12 104.5(7) . . ?
C11 N5 Cu1 128.0(6) . . ?
C12 N5 Cu1 127.5(5) . . ?
C11 N6 C13 107.0(7) . . ?
C11 N6 C14 126.1(7) . . ?
C13 N6 C14 126.8(7) . . ?
C18 N7 C19 107.5(8) . . ?
C18 N7 C17 123.6(7) . . ?
C19 N7 C17 128.4(8) . . ?
C18 N8 C20 105.6(7) . . ?
C18 N8 Cu1 124.7(6) . 8_644 ?
C20 N8 Cu1 129.6(5) . 8_644 ?
C21 N9 C22 105.8(9) . . ?
C21 N9 Cu2 122.9(8) . . ?
C22 N9 Cu2 131.3(9) . . ?
C21 N10 C23 108.1(9) . . ?
C21 N10 C24 124.9(11) . . ?
C23 N10 C24 126.9(10) . . ?
C26 N11 C27 104.1(9) . . ?
C26 N11 Cu2 129.4(8) . . ?
C27 N11 Cu2 126.3(7) . . ?
C26 N12 C28 105.7(9) . . ?
C26 N12 C29 128.3(11) . . ?
C28 N12 C29 125.8(11) . . ?
C31 N13 C33 106.8(11) . . ?
C31 N13 C34 127.0(12) . . ?
C33 N13 C34 126.2(12) . . ?
C32 N14 C31 105.0(10) . . ?
C32 N14 Cu3 128.3(8) . . ?
C31 N14 Cu3 126.4(8) . . ?
C36 N15 C37 106.1(9) . . ?
C36 N15 Cu3 122.8(7) . . ?
C37 N15 Cu3 131.0(9) . . ?
C36 N16 C38 108.0(10) . . ?
C36 N16 C39 124.1(11) . . ?
C38 N16 C39 127.8(10) . . ?
V1 O1 Cu1 172.1(3) . . ?
V6 O11 V7 138.6(3) . . ?
V5 O12 V6 120.3(3) . . ?
V4 O13 V5 135.7(3) . . ?
V6 O14 V1 169.3(4) . . ?
V10 O15 V4 125.9(3) . . ?
V4 O16 V1 158.1(4) . . ?
V3 O17 V1 161.3(4) . . ?
V10 O18 V8 165.9(5) . . ?
V2 O19 V1 174.6(4) . . ?
V5 O20 V8 174.7(4) . . ?
V7 O21 V8 153.5(4) . . ?
V2 O22 V7 128.9(3) . . ?
V9 O23 V2 126.8(3) . . ?
V9 O24 V8 157.5(4) . . ?
V9 O25 V3 137.6(3) . . ?
V10 O26 V3 123.5(3) . . ?

loop_
_geom_bond_atom_site_label_1
_geom_bond_atom_site_label_2
_geom_bond_distance
_geom_bond_site_symmetry_2
_geom_bond_publ_flag
V1 O1 1.592(4) . ?
V1 O19 1.914(6) . ?
V1 O14 1.925(6) . ?
V1 O17 1.928(5) . ?
V1 O16 1.933(6) . ?
V2 O10 1.600(6) . ?
V2 O19 1.687(6) . ?
V2 O22 1.779(6) . ?
V2 O23 1.805(5) . ?
V3 O5 1.602(5) . ?
V3 O17 1.685(5) . ?
V3 O25 1.790(6) . ?
V3 O26 1.800(6) . ?
V4 O3 1.617(6) . ?
V4 O16 1.674(6) . ?
V4 O13 1.781(6) . ?
V4 O15 1.794(6) . ?
V5 O4 1.582(7) . ?
V5 O20 1.673(6) . ?
V5 O12 1.784(6) . ?
V5 O13 1.802(6) . ?
V5 V6 3.118(2) . ?
V6 O2 1.618(6) . ?
V6 O14 1.672(6) . ?
V6 O11 1.776(6) . ?
V6 O12 1.811(6) . ?
V7 O9 1.614(6) . ?
V7 O21 1.682(5) . ?
V7 O11 1.795(6) . ?
V7 O22 1.800(6) . ?
V8 O8 1.592(5) . ?
V8 O18 1.908(6) . ?
V8 O20 1.919(6) . ?
V8 O24 1.939(6) . ?
V8 O21 1.944(6) . ?
V9 O7 1.604(6) . ?
V9 O24 1.682(6) . ?
V9 O25 1.785(6) . ?
V9 O23 1.789(6) . ?
V10 O6 1.605(6) . ?
V10 O18 1.681(6) . ?
V10 O15 1.790(6) . ?
V10 O26 1.798(6) . ?
Cu1 N1 1.981(6) . ?
Cu1 N4 1.987(6) 7_564 ?
Cu1 N5 1.992(6) . ?
Cu1 N8 1.992(6) 8_654 ?
Cu1 O1 2.332(4) . ?
Cu2 N11 1.866(8) . ?
Cu2 N9 1.879(8) . ?
Cu3 N14 1.850(9) . ?
Cu3 N15 1.872(8) . ?
C1 N1 1.332(9) . ?
C1 N2 1.331(9) . ?
C1 H1 0.9300 . ?
C2 C3 1.375(11) . ?
C2 N1 1.380(9) . ?
C2 H2 0.9300 . ?
C3 N2 1.385(10) . ?
C3 H3 0.9300 . ?
C4 N2 1.434(10) . ?
C4 C5 1.492(15) . ?
C4 H4A 0.9700 . ?
C4 H4B 0.9700 . ?
C5 C6 1.538(14) . ?
C5 H5A 0.9700 . ?
C5 H5B 0.9700 . ?
C6 C7 1.422(15) . ?
C6 H6A 0.9700 . ?
C6 H6B 0.9700 . ?
C7 N3 1.489(12) . ?
C7 H7A 0.9700 . ?
C7 H7B 0.9700 . ?
C8 N4 1.301(11) . ?
C8 N3 1.370(11) . ?
C8 H8 0.9300 . ?
C9 C10 1.355(11) . ?
C9 N4 1.357(10) . ?
C9 H9 0.9300 . ?
C10 N3 1.365(11) . ?
C10 H10 0.9300 . ?
C11 N5 1.322(9) . ?
C11 N6 1.341(11) . ?
C11 H11 0.9300 . ?
C12 C13 1.350(11) . ?
C12 N5 1.360(10) . ?
C12 H12 0.9300 . ?
C13 N6 1.353(10) . ?
C13 H13 0.9300 . ?
C14 N6 1.461(10) . ?
C14 C15 1.485(14) . ?
C14 H14A 0.9700 . ?
C14 H14B 0.9700 . ?
C15 C16 1.521(14) . ?
C15 H15A 0.9700 . ?
C15 H15B 0.9700 . ?
C16 C17 1.457(14) . ?
C16 H16A 0.9700 . ?
C16 H16B 0.9700 . ?
C17 N7 1.484(10) . ?
C17 H17A 0.9700 . ?
C17 H17B 0.9700 . ?
C18 N8 1.317(10) . ?
C18 N7 1.336(11) . ?
C18 H18 0.9300 . ?
C19 C20 1.348(12) . ?
C19 N7 1.372(10) . ?
C19 H19 0.9300 . ?
C20 N8 1.367(10) . ?
C20 H20 0.9300 . ?
C21 N9 1.283(12) . ?
C21 N10 1.336(11) . ?
C21 H21 0.9300 . ?
C22 C23 1.335(15) . ?
C22 N9 1.367(13) . ?
C22 H22 0.9300 . ?
C23 N10 1.371(14) . ?
C23 H23 0.9300 . ?
C24 C25 1.494(16) . ?
C24 N10 1.504(14) . ?
C24 H24A 0.9700 . ?
C24 H24B 0.9700 . ?
C25 C25 1.49(2) 4_655 ?
C25 H25A 0.9700 . ?
C25 H25B 0.9700 . ?
C26 N11 1.300(11) . ?
C26 N12 1.309(12) . ?
C26 H26 0.9300 . ?
C27 C28 1.352(15) . ?
C27 N11 1.368(14) . ?
C27 H27 0.9300 . ?
C28 N12 1.401(14) . ?
C28 H28 0.9300 . ?
C29 C30 1.425(19) . ?
C29 N12 1.464(12) . ?
C29 H29A 0.9700 . ?
C29 H29B 0.9700 . ?
C30 C30 1.50(2) 4_656 ?
C30 H30A 0.9700 . ?
C30 H30B 0.9700 . ?
C31 N13 1.320(13) . ?
C31 N14 1.331(13) . ?
C31 H31 0.9300 . ?
C32 N14 1.323(14) . ?
C32 C33 1.351(15) . ?
C32 H32 0.9300 . ?
C33 N13 1.326(16) . ?
C33 H33 0.9300 . ?
C34 C35 1.35(2) . ?
C34 N13 1.499(14) . ?
C34 H34A 0.9700 . ?
C34 H34B 0.9700 . ?
C35 C35 1.53(3) 3_566 ?
C35 H35A 0.9700 . ?
C35 H35B 0.9700 . ?
C36 N15 1.322(12) . ?
C36 N16 1.345(11) . ?
C36 H36 0.9300 . ?
C37 C38 1.349(16) . ?
C37 N15 1.402(12) . ?
C37 H37 0.9300 . ?
C38 N16 1.367(14) . ?
C38 H38 0.9300 . ?
C39 N16 1.462(13) . ?
C39 C40 1.497(16) . ?
C39 H39A 0.9700 . ?
C39 H39B 0.9700 . ?
C40 C40 1.47(2) 3_565 ?
C40 H40A 0.9700 . ?
C40 H40B 0.9700 . ?
N4 Cu1 1.987(6) 7_464 ?
N8 Cu1 1.992(6) 8_644 ?

loop_
_geom_torsion_atom_site_label_1
_geom_torsion_atom_site_label_2
_geom_torsion_atom_site_label_3
_geom_torsion_atom_site_label_4
_geom_torsion
_geom_torsion_site_symmetry_1
_geom_torsion_site_symmetry_2
_geom_torsion_site_symmetry_3
_geom_torsion_site_symmetry_4
_geom_torsion_publ_flag
O4 V5 V6 O2 68.6(5) . . . . ?
O20 V5 V6 O2 -179.4(4) . . . . ?
O12 V5 V6 O2 36.9(5) . . . . ?
O13 V5 V6 O2 -69.7(4) . . . . ?
O4 V5 V6 O14 -179.9(5) . . . . ?
O20 V5 V6 O14 -67.9(3) . . . . ?
O12 V5 V6 O14 148.4(5) . . . . ?
O13 V5 V6 O14 41.9(3) . . . . ?
O4 V5 V6 O11 -70.9(5) . . . . ?
O20 V5 V6 O11 41.1(3) . . . . ?
O12 V5 V6 O11 -102.6(4) . . . . ?
O13 V5 V6 O11 150.8(3) . . . . ?
O4 V5 V6 O12 31.7(6) . . . . ?
O20 V5 V6 O12 143.7(5) . . . . ?
O13 V5 V6 O12 -106.6(4) . . . . ?
N1 C2 C3 N2 -0.5(11) . . . . ?
N2 C4 C5 C6 -177.8(9) . . . . ?
C4 C5 C6 C7 -60.3(14) . . . . ?
C5 C6 C7 N3 -169.3(9) . . . . ?
N4 C9 C10 N3 4.4(11) . . . . ?
N5 C12 C13 N6 3.0(11) . . . . ?
N6 C14 C15 C16 -172.5(9) . . . . ?
C14 C15 C16 C17 -61.0(14) . . . . ?
C15 C16 C17 N7 -174.5(9) . . . . ?
N7 C19 C20 N8 0.3(10) . . . . ?
N9 C22 C23 N10 2.1(12) . . . . ?
N10 C24 C25 C25 -49.0(13) . . . 4_655 ?
N11 C27 C28 N12 -1(2) . . . . ?
N12 C29 C30 C30 178.5(18) . . . 4_656 ?
N14 C32 C33 N13 -1.3(19) . . . . ?
N13 C34 C35 C35 178(2) . . . 3_566 ?
N15 C37 C38 N16 0.7(13) . . . . ?
N16 C39 C40 C40 -52.5(13) . . . 3_565 ?
N2 C1 N1 C2 1.0(11) . . . . ?
N2 C1 N1 Cu1 -176.8(6) . . . . ?
C3 C2 N1 C1 -0.3(10) . . . . ?
C3 C2 N1 Cu1 177.5(7) . . . . ?
N5 Cu1 N1 C1 -66.0(8) . . . . ?
N8 Cu1 N1 C1 109.8(8) 8_654 . . . ?
O1 Cu1 N1 C1 -155.6(8) . . . . ?
N5 Cu1 N1 C2 116.7(7) . . . . ?
N8 Cu1 N1 C2 -67.5(7) 8_654 . . . ?
O1 Cu1 N1 C2 27.0(7) . . . . ?
N1 C1 N2 C3 -1.3(12) . . . . ?
N1 C1 N2 C4 177.1(9) . . . . ?
C2 C3 N2 C1 1.1(11) . . . . ?
C2 C3 N2 C4 -177.3(10) . . . . ?
C5 C4 N2 C1 -86.3(13) . . . . ?
C5 C4 N2 C3 91.8(12) . . . . ?
C9 C10 N3 C8 -2.9(11) . . . . ?
C9 C10 N3 C7 -179.1(10) . . . . ?
N4 C8 N3 C10 0.5(12) . . . . ?
N4 C8 N3 C7 176.9(9) . . . . ?
C6 C7 N3 C10 108.3(12) . . . . ?
C6 C7 N3 C8 -67.3(14) . . . . ?
N3 C8 N4 C9 2.2(11) . . . . ?
N3 C8 N4 Cu1 -175.7(6) . . . 7_464 ?
C10 C9 N4 C8 -4.1(10) . . . . ?
C10 C9 N4 Cu1 173.6(6) . . . 7_464 ?
N6 C11 N5 C12 2.2(12) . . . . ?
N6 C11 N5 Cu1 -176.8(7) . . . . ?
C13 C12 N5 C11 -3.2(11) . . . . ?
C13 C12 N5 Cu1 175.8(6) . . . . ?
N1 Cu1 N5 C11 101.4(9) . . . . ?
N4 Cu1 N5 C11 -75.9(9) 7_564 . . . ?
O1 Cu1 N5 C11 -167.4(9) . . . . ?
N1 Cu1 N5 C12 -77.3(7) . . . . ?
N4 Cu1 N5 C12 105.3(7) 7_564 . . . ?
O1 Cu1 N5 C12 13.9(7) . . . . ?
N5 C11 N6 C13 -0.4(13) . . . . ?
N5 C11 N6 C14 176.0(10) . . . . ?
C12 C13 N6 C11 -1.5(11) . . . . ?
C12 C13 N6 C14 -177.9(10) . . . . ?
C15 C14 N6 C11 -59.4(16) . . . . ?
C15 C14 N6 C13 116.4(10) . . . . ?
N8 C18 N7 C19 1.0(11) . . . . ?
N8 C18 N7 C17 173.8(9) . . . . ?
C20 C19 N7 C18 -0.8(10) . . . . ?
C20 C19 N7 C17 -173.2(9) . . . . ?
C16 C17 N7 C18 -89.5(12) . . . . ?
C16 C17 N7 C19 81.7(12) . . . . ?
N7 C18 N8 C20 -0.8(10) . . . . ?
N7 C18 N8 Cu1 -177.8(6) . . . 8_644 ?
C19 C20 N8 C18 0.3(10) . . . . ?
C19 C20 N8 Cu1 177.1(6) . . . 8_644 ?
N10 C21 N9 C22 -0.3(12) . . . . ?
N10 C21 N9 Cu2 177.7(6) . . . . ?
C23 C22 N9 C21 -1.2(13) . . . . ?
C23 C22 N9 Cu2 -178.9(7) . . . . ?
N9 C21 N10 C23 1.6(12) . . . . ?
N9 C21 N10 C24 -177.5(10) . . . . ?
C22 C23 N10 C21 -2.2(12) . . . . ?
C22 C23 N10 C24 176.9(10) . . . . ?
C25 C24 N10 C21 95.7(14) . . . . ?
C25 C24 N10 C23 -83.3(15) . . . . ?
N12 C26 N11 C27 -1.2(13) . . . . ?
N12 C26 N11 Cu2 -176.7(8) . . . . ?
C28 C27 N11 C26 1.6(17) . . . . ?
C28 C27 N11 Cu2 177.2(11) . . . . ?
N11 C26 N12 C28 0.4(15) . . . . ?
N11 C26 N12 C29 -175.8(12) . . . . ?
C27 C28 N12 C26 0.6(18) . . . . ?
C27 C28 N12 C29 176.9(13) . . . . ?
C30 C29 N12 C26 -130.0(15) . . . . ?
C30 C29 N12 C28 54(2) . . . . ?
N14 C31 N13 C33 0.6(16) . . . . ?
N14 C31 N13 C34 179.4(13) . . . . ?
C32 C33 N13 C31 0.4(18) . . . . ?
C32 C33 N13 C34 -178.5(14) . . . . ?
C35 C34 N13 C31 -133(2) . . . . ?
C35 C34 N13 C33 46(3) . . . . ?
C33 C32 N14 C31 1.6(16) . . . . ?
C33 C32 N14 Cu3 175.1(10) . . . . ?
N13 C31 N14 C32 -1.3(13) . . . . ?
N13 C31 N14 Cu3 -175.0(8) . . . . ?
N16 C36 N15 C37 -1.4(12) . . . . ?
N16 C36 N15 Cu3 -179.9(7) . . . . ?
C38 C37 N15 C36 0.4(12) . . . . ?
C38 C37 N15 Cu3 178.7(8) . . . . ?
N15 C36 N16 C38 1.9(12) . . . . ?
N15 C36 N16 C39 -175.9(10) . . . . ?
C37 C38 N16 C36 -1.6(12) . . . . ?
C37 C38 N16 C39 176.1(11) . . . . ?
C40 C39 N16 C36 98.4(13) . . . . ?
C40 C39 N16 C38 -78.9(16) . . . . ?
O2 V6 O11 V7 155.2(5) . . . . ?
O14 V6 O11 V7 35.2(6) . . . . ?
O12 V6 O11 V7 -85.6(5) . . . . ?
V5 V6 O11 V7 -54.4(5) . . . . ?
O9 V7 O11 V6 155.4(5) . . . . ?
O21 V7 O11 V6 36.2(6) . . . . ?
O22 V7 O11 V6 -86.3(5) . . . . ?
O4 V5 O12 V6 -157.3(4) . . . . ?
O20 V5 O12 V6 -38.7(5) . . . . ?
O13 V5 O12 V6 83.1(4) . . . . ?
O2 V6 O12 V5 -152.8(4) . . . . ?
O14 V6 O12 V5 -33.4(5) . . . . ?
O11 V6 O12 V5 87.9(4) . . . . ?
O3 V4 O13 V5 163.4(4) . . . . ?
O16 V4 O13 V5 43.1(5) . . . . ?
O15 V4 O13 V5 -78.5(5) . . . . ?
O4 V5 O13 V4 143.3(5) . . . . ?
O20 V5 O13 V4 24.4(6) . . . . ?
O12 V5 O13 V4 -96.7(5) . . . . ?
V6 V5 O13 V4 -65.8(5) . . . . ?
O2 V6 O14 V1 -114(2) . . . . ?
O11 V6 O14 V1 5(2) . . . . ?
O12 V6 O14 V1 127(2) . . . . ?
V5 V6 O14 V1 112(2) . . . . ?
O1 V1 O14 V6 110(2) . . . . ?
O19 V1 O14 V6 3(2) . . . . ?
O17 V1 O14 V6 -69(2) . . . . ?
O16 V1 O14 V6 -145(2) . . . . ?
O6 V10 O15 V4 -151.0(4) . . . . ?
O18 V10 O15 V4 -31.6(5) . . . . ?
O26 V10 O15 V4 88.3(4) . . . . ?
O3 V4 O15 V10 -153.6(4) . . . . ?
O16 V4 O15 V10 -35.9(5) . . . . ?
O13 V4 O15 V10 86.7(5) . . . . ?
O3 V4 O16 V1 -160.8(9) . . . . ?
O13 V4 O16 V1 -39.7(11) . . . . ?
O15 V4 O16 V1 82.3(10) . . . . ?
O1 V1 O16 V4 155.3(9) . . . . ?
O19 V1 O16 V4 -23.9(13) . . . . ?
O14 V1 O16 V4 51.0(10) . . . . ?
O17 V1 O16 V4 -100.4(10) . . . . ?
O5 V3 O17 V1 -176.1(11) . . . . ?
O25 V3 O17 V1 65.6(12) . . . . ?
O26 V3 O17 V1 -58.2(12) . . . . ?
O1 V1 O17 V3 178.2(11) . . . . ?
O19 V1 O17 V3 -74.7(11) . . . . ?
O14 V1 O17 V3 -2.2(15) . . . . ?
O16 V1 O17 V3 73.4(11) . . . . ?
O6 V10 O18 V8 16.3(19) . . . . ?
O15 V10 O18 V8 -102.7(18) . . . . ?
O26 V10 O18 V8 135.9(18) . . . . ?
O8 V8 O18 V10 -9.3(19) . . . . ?
O20 V8 O18 V10 93.0(18) . . . . ?
O24 V8 O18 V10 -113.6(18) . . . . ?
O21 V8 O18 V10 167.2(16) . . . . ?
O9 V7 O21 V8 -174.2(8) . . . . ?
O11 V7 O21 V8 -55.9(9) . . . . ?
O22 V7 O21 V8 67.0(9) . . . . ?
O8 V8 O21 V7 171.7(8) . . . . ?
O18 V8 O21 V7 -4.8(12) . . . . ?
O20 V8 O21 V7 68.5(9) . . . . ?
O24 V8 O21 V7 -84.1(9) . . . . ?
O10 V2 O22 V7 -145.9(4) . . . . ?
O19 V2 O22 V7 -27.0(5) . . . . ?
O23 V2 O22 V7 94.7(5) . . . . ?
O9 V7 O22 V2 -167.1(4) . . . . ?
O21 V7 O22 V2 -47.8(5) . . . . ?
O11 V7 O22 V2 75.1(5) . . . . ?
O7 V9 O23 V2 156.5(4) . . . . ?
O24 V9 O23 V2 38.4(5) . . . . ?
O25 V9 O23 V2 -85.4(4) . . . . ?
O10 V2 O23 V9 155.2(4) . . . . ?
O19 V2 O23 V9 34.5(5) . . . . ?
O22 V2 O23 V9 -86.5(4) . . . . ?
O7 V9 O24 V8 163.8(9) . . . . ?
O25 V9 O24 V8 44.5(10) . . . . ?
O23 V9 O24 V8 -78.9(10) . . . . ?
O8 V8 O24 V9 -152.6(9) . . . . ?
O18 V8 O24 V9 -45.4(10) . . . . ?
O20 V8 O24 V9 24.5(13) . . . . ?
O21 V8 O24 V9 100.6(10) . . . . ?
O7 V9 O25 V3 -165.2(5) . . . . ?
O24 V9 O25 V3 -45.6(6) . . . . ?
O23 V9 O25 V3 77.0(6) . . . . ?
O5 V3 O25 V9 -149.2(5) . . . . ?
O17 V3 O25 V9 -31.2(6) . . . . ?
O26 V3 O25 V9 92.2(6) . . . . ?
O6 V10 O26 V3 139.8(4) . . . . ?
O18 V10 O26 V3 20.6(5) . . . . ?
O15 V10 O26 V3 -100.1(4) . . . . ?
O5 V3 O26 V10 164.6(4) . . . . ?
O17 V3 O26 V10 46.8(5) . . . . ?
O25 V3 O26 V10 -76.7(4) . . . . ?
